data_7135479
loop_
_publ_author_name
'Herman, Robert J.'
'Jalife, Said'
'LeBlanc, Abigail G.'
'Khan, Muhammad Usama Gul'
'Stewart, Marvin L.'
'Njoroge, Sheila W.'
'Tanha, Sajila Riman'
'Fronczek, Frank R.'
'Wu, Judy'
'Lee, Semin'

_publ_section_title
;
 Selective strain-promoted reactivity of a fluorene-derived
 [6]cycloparaphenyleneacetylene carbon nanohoop.
;
_journal_issue 1
_journal_name_full 'Chemical communications (Cambridge, England)'
_journal_page_first 243
_journal_page_last 246
_journal_paper_doi 10.1039/d5cc05493a
_journal_volume 62
_journal_year 2026
_chemical_formula_moiety 'C96 H86 N6, 2(C H Cl3)'
_chemical_formula_sum 'C98 H88 Cl6 N6'
_chemical_formula_weight 1562.44
_space_group_crystal_system monoclinic
_space_group_IT_number 14
_space_group_name_Hall '-P 2ybc'
_space_group_name_H-M_alt 'P 1 21/c 1'
_atom_sites_solution_hydrogens geom
_audit_creation_method SHELXL-2019/1
_audit_update_record
;
2025-10-29 deposited with the CCDC.	2025-11-24 downloaded from the CCDC.
;
_cell_angle_alpha 90
_cell_angle_beta 103.359(15)
_cell_angle_gamma 90
_cell_formula_units_Z 2
_cell_length_a 18.272(4)
_cell_length_b 25.467(7)
_cell_length_c 9.441(3)
_cell_measurement_reflns_used 5896
_cell_measurement_temperature 100.0(5)
_cell_measurement_theta_max 52.77
_cell_measurement_theta_min 3.03
_cell_volume 4274(2)
_computing_cell_refinement 'Bruker SAINT'
_computing_data_collection 'Bruker APEX4'
_computing_data_reduction 'Bruker SAINT'
_computing_structure_refinement 'SHELXL-2019/1 (Sheldrick, 2019)'
_computing_structure_solution 'SHELXT 2018/2 (Sheldrick, 2018)'
_diffrn_ambient_temperature 100.0(5)
_diffrn_measured_fraction_theta_full 0.990
_diffrn_measured_fraction_theta_max 0.990
_diffrn_measurement_device_type 'Bruker D8 Venture DUO with Photon III C14'
_diffrn_measurement_method '\f and \w scans'
_diffrn_radiation_source 'I\mS 3.0 microfocus'
_diffrn_radiation_type CuK\a
_diffrn_radiation_wavelength 1.54184
_diffrn_reflns_av_R_equivalents 0.2499
_diffrn_reflns_av_unetI/netI 0.1717
_diffrn_reflns_Laue_measured_fraction_full 0.990
_diffrn_reflns_Laue_measured_fraction_max 0.990
_diffrn_reflns_limit_h_max 19
_diffrn_reflns_limit_h_min -20
_diffrn_reflns_limit_k_max 28
_diffrn_reflns_limit_k_min -28
_diffrn_reflns_limit_l_max 10
_diffrn_reflns_limit_l_min -10
_diffrn_reflns_number 41962
_diffrn_reflns_point_group_measured_fraction_full 0.990
_diffrn_reflns_point_group_measured_fraction_max 0.990
_diffrn_reflns_theta_full 58.924
_diffrn_reflns_theta_max 58.924
_diffrn_reflns_theta_min 2.485
_exptl_absorpt_coefficient_mu 2.215
_exptl_absorpt_correction_T_max 0.978
_exptl_absorpt_correction_T_min 0.566
_exptl_absorpt_correction_type multi-scan
_exptl_absorpt_process_details 'SADABS (Krause <i>et al.</i>, 2015)'
_exptl_crystal_colour colourless
_exptl_crystal_density_diffrn 1.214
_exptl_crystal_description lath
_exptl_crystal_F_000 1640
_exptl_crystal_size_max 0.270
_exptl_crystal_size_mid 0.080
_exptl_crystal_size_min 0.010
_refine_diff_density_max 0.740
_refine_diff_density_min -0.840
_refine_diff_density_rms 0.092
_refine_ls_extinction_method none
_refine_ls_goodness_of_fit_ref 1.240
_refine_ls_hydrogen_treatment constr
_refine_ls_matrix_type full
_refine_ls_number_parameters 500
_refine_ls_number_reflns 6087
_refine_ls_number_restraints 30
_refine_ls_restrained_S_all 1.247
_refine_ls_R_factor_all 0.2386
_refine_ls_R_factor_gt 0.1428
_refine_ls_shift/su_max 0.000
_refine_ls_shift/su_mean 0.000
_refine_ls_structure_factor_coef Fsqd
_refine_ls_weighting_details 'w=1/[\s^2^(Fo^2^)+(0.2000P)^2^] where P=(Fo^2^+2Fc^2^)/3'
_refine_ls_weighting_scheme calc
_refine_ls_wR_factor_gt 0.3603
_refine_ls_wR_factor_ref 0.4055
_reflns_Friedel_coverage 0.000
_reflns_number_gt 2934
_reflns_number_total 6087
_reflns_threshold_expression 'I > 2\s(I)'
_cod_data_source_file d5cc05493a2.cif
_cod_data_source_block Herman3
_cod_original_cell_volume 4274.5(19)
_cod_original_sg_symbol_H-M 'P 21/c'
_cod_database_code 7135479
_shelx_shelxl_version_number 2019/1
_shelx_space_group_comment
;
The symmetry employed for this shelxl refinement is uniquely defined
by the following loop, which should always be used as a source of
symmetry information in preference to the above space-group names.
They are only intended as comments.
;
_shelx_estimated_absorpt_t_min 0.586
_shelx_estimated_absorpt_t_max 0.978

loop_
_space_group_symop_operation_xyz
'x, y, z'
'-x, y+1/2, -z+1/2'
'-x, -y, -z'
'x, -y-1/2, z-1/2'

loop_
_atom_site_label
_atom_site_type_symbol
_atom_site_fract_x
_atom_site_fract_y
_atom_site_fract_z
_atom_site_U_iso_or_equiv
_atom_site_adp_type
_atom_site_occupancy
_atom_site_site_symmetry_order
_atom_site_calc_flag
_atom_site_refinement_flags_posn
_atom_site_refinement_flags_adp
_atom_site_refinement_flags_occupancy
_atom_site_disorder_assembly
_atom_site_disorder_group
N1 N 0.8941(4) 0.1827(3) 0.1930(11) 0.097(3) Uani 1 1 d . . . . .
N2 N 0.9521(4) 0.1888(3) 0.1336(12) 0.102(3) Uani 1 1 d . . . . .
N3 N 0.9591(4) 0.2407(3) 0.1164(10) 0.085(2) Uani 1 1 d . . . . .
C1 C 0.2025(4) 0.7660(3) 0.7298(11) 0.075(3) Uani 1 1 d . . . . .
C2 C 0.2178(4) 0.7200(4) 0.6574(12) 0.082(3) Uani 1 1 d . . . . .
H2 H 0.182469 0.692033 0.642404 0.099 Uiso 1 1 calc R U . . .
C3 C 0.2816(4) 0.7151(3) 0.6090(11) 0.072(2) Uani 1 1 d . . . . .
H3 H 0.290769 0.683464 0.562674 0.087 Uiso 1 1 calc R U . . .
C4 C 0.3348(4) 0.7561(3) 0.6261(9) 0.060(2) Uani 1 1 d . . . . .
C5 C 0.3204(4) 0.8018(3) 0.6968(10) 0.067(2) Uani 1 1 d . . . . .
H5 H 0.356208 0.829449 0.711811 0.080 Uiso 1 1 calc R U . . .
C6 C 0.2554(4) 0.8074(3) 0.7450(10) 0.067(2) Uani 1 1 d . . . . .
H6 H 0.245784 0.839474 0.788867 0.081 Uiso 1 1 calc R U . . .
C7 C 0.4019(4) 0.7487(3) 0.5713(10) 0.063(2) Uani 1 1 d . . . . .
C8 C 0.4535(4) 0.7374(3) 0.5209(10) 0.061(2) Uani 1 1 d . . . . .
C9 C 0.5139(4) 0.7174(3) 0.4618(9) 0.059(2) Uani 1 1 d . . . . .
C10 C 0.5128(3) 0.6660(3) 0.4118(9) 0.054(2) Uani 1 1 d . . . . .
H10 H 0.470751 0.644276 0.413768 0.065 Uiso 1 1 calc R U . . .
C11 C 0.5710(3) 0.6460(3) 0.3599(9) 0.055(2) Uani 1 1 d . . . . .
C12 C 0.5829(3) 0.5906(3) 0.3060(9) 0.0505(19) Uani 1 1 d . . . . .
C13 C 0.6616(3) 0.5961(3) 0.2770(9) 0.055(2) Uani 1 1 d . . . . .
C14 C 0.7039(3) 0.5575(3) 0.2334(9) 0.056(2) Uani 1 1 d . . . . .
H14 H 0.684996 0.522713 0.216638 0.067 Uiso 1 1 calc R U . . .
C15 C 0.7752(4) 0.5704(3) 0.2140(10) 0.063(2) Uani 1 1 d . . . . .
C16 C 0.8030(4) 0.6213(3) 0.2399(11) 0.077(3) Uani 1 1 d . . . . .
H16 H 0.851889 0.629724 0.227884 0.092 Uiso 1 1 calc R U . . .
C17 C 0.7591(4) 0.6594(3) 0.2831(11) 0.073(3) Uani 1 1 d . . . . .
H17 H 0.777549 0.694199 0.301184 0.088 Uiso 1 1 calc R U . . .
C18 C 0.6879(3) 0.6465(3) 0.3001(10) 0.063(2) Uani 1 1 d . . . . .
C19 C 0.6332(3) 0.6792(3) 0.3533(9) 0.056(2) Uani 1 1 d . . . . .
C20 C 0.6341(4) 0.7313(3) 0.3994(10) 0.065(2) Uani 1 1 d . . . . .
H20 H 0.675017 0.753465 0.393053 0.078 Uiso 1 1 calc R U . . .
C21 C 0.5760(4) 0.7506(3) 0.4541(10) 0.065(2) Uani 1 1 d . . . . .
H21 H 0.577070 0.785907 0.486703 0.079 Uiso 1 1 calc R U . . .
C22 C 0.8193(4) 0.5269(4) 0.1754(10) 0.071(2) Uani 1 1 d . . . . .
C23 C 0.8479(4) 0.4858(3) 0.1572(10) 0.067(2) Uani 1 1 d . . . . .
C24 C 0.8694(4) 0.4327(3) 0.1460(11) 0.071(3) Uani 1 1 d . . . . .
C25 C 0.8133(4) 0.3966(4) 0.0812(11) 0.075(3) Uani 1 1 d . . . . .
H25 H 0.764781 0.409321 0.034974 0.090 Uiso 1 1 calc R U . . .
C26 C 0.8262(4) 0.3439(3) 0.0829(10) 0.071(2) Uani 1 1 d . . . . .
H26 H 0.786994 0.320762 0.037821 0.086 Uiso 1 1 calc R U . . .
C27 C 0.8980(4) 0.3233(3) 0.1514(11) 0.071(2) Uani 1 1 d . . . . .
C28 C 0.9538(4) 0.3599(3) 0.2163(11) 0.077(3) Uani 1 1 d . . . . .
H28 H 1.002191 0.347319 0.264198 0.092 Uiso 1 1 calc R U . . .
C29 C 0.9406(4) 0.4128(3) 0.2124(12) 0.081(3) Uani 1 1 d . . . . .
H29 H 0.979949 0.436216 0.255158 0.097 Uiso 1 1 calc R U . . .
C30 C 0.9059(4) 0.2681(4) 0.1594(11) 0.075(3) Uani 1 1 d . . . . .
C31 C 0.8645(4) 0.2297(3) 0.2140(11) 0.075(3) Uani 1 1 d . . . . .
C32 C 1.0120(5) 0.2592(4) 0.0316(13) 0.096(3) Uani 1 1 d . . . . .
H32A H 0.985786 0.284661 -0.042208 0.116 Uiso 1 1 calc R U . . .
H32B H 1.027444 0.229035 -0.020797 0.116 Uiso 1 1 calc R U . . .
C33 C 1.0810(4) 0.2848(4) 0.1222(12) 0.077(3) Uani 1 1 d . U . . .
C34 C 1.1133(6) 0.3256(5) 0.0787(18) 0.134(4) Uani 1 1 d . U . . .
H34 H 1.089747 0.340425 -0.012859 0.160 Uiso 1 1 calc R U . . .
C35 C 1.1816(7) 0.3501(5) 0.1580(19) 0.144(5) Uani 1 1 d . U . . .
H35 H 1.203384 0.379882 0.123286 0.173 Uiso 1 1 calc R U . . .
C36 C 1.2139(7) 0.3250(5) 0.2948(16) 0.125(4) Uani 1 1 d . U . . .
H36 H 1.261491 0.336081 0.350501 0.150 Uiso 1 1 calc R U . . .
C37 C 1.1765(5) 0.2856(4) 0.3447(13) 0.093(3) Uani 1 1 d . U . . .
H37 H 1.193293 0.273376 0.441836 0.112 Uiso 1 1 calc R U . . .
C38 C 1.1151(4) 0.2636(4) 0.2556(13) 0.095(3) Uani 1 1 d . . . . .
H38 H 1.094752 0.232402 0.286366 0.113 Uiso 1 1 calc R U . . .
C39 C 0.5234(3) 0.5757(3) 0.1668(9) 0.0533(19) Uani 1 1 d . . . . .
H39A H 0.534327 0.539696 0.137761 0.064 Uiso 1 1 calc R U . . .
H39B H 0.473472 0.574890 0.190781 0.064 Uiso 1 1 calc R U . . .
C40 C 0.5188(3) 0.6122(3) 0.0357(9) 0.057(2) Uani 1 1 d . . . . .
H40A H 0.500129 0.646918 0.058982 0.069 Uiso 1 1 calc R U . . .
H40B H 0.570137 0.617317 0.020415 0.069 Uiso 1 1 calc R U . . .
C41 C 0.4681(4) 0.5924(3) -0.1058(9) 0.059(2) Uani 1 1 d . . . . .
H41 H 0.483112 0.555506 -0.122209 0.071 Uiso 1 1 calc R U . . .
C42 C 0.3861(4) 0.5921(3) -0.0968(10) 0.076(3) Uani 1 1 d . . . . .
H42A H 0.380299 0.569946 -0.015272 0.113 Uiso 1 1 calc R U . . .
H42B H 0.354910 0.578278 -0.187685 0.113 Uiso 1 1 calc R U . . .
H42C H 0.370255 0.628052 -0.081471 0.113 Uiso 1 1 calc R U . . .
C43 C 0.4774(4) 0.6255(3) -0.2338(10) 0.071(2) Uani 1 1 d . . . . .
H43A H 0.446960 0.610634 -0.324061 0.107 Uiso 1 1 calc R U . . .
H43B H 0.530479 0.625721 -0.238307 0.107 Uiso 1 1 calc R U . . .
H43C H 0.460913 0.661461 -0.221674 0.107 Uiso 1 1 calc R U . . .
C44 C 0.5807(3) 0.5489(3) 0.4257(9) 0.053(2) Uani 1 1 d . . . . .
H44A H 0.529053 0.547966 0.441984 0.064 Uiso 1 1 calc R U . . .
H44B H 0.590918 0.513972 0.388425 0.064 Uiso 1 1 calc R U . . .
C45 C 0.6357(3) 0.5577(3) 0.5724(9) 0.055(2) Uani 1 1 d . . . . .
H45A H 0.687671 0.556250 0.557907 0.066 Uiso 1 1 calc R U . . .
H45B H 0.627627 0.593300 0.607764 0.066 Uiso 1 1 calc R U . . .
C46 C 0.6285(3) 0.5178(3) 0.6890(8) 0.055(2) Uani 1 1 d . . . . .
H46 H 0.574608 0.517209 0.695183 0.066 Uiso 1 1 calc R U . . .
C47 C 0.6500(4) 0.4608(3) 0.6488(10) 0.069(2) Uani 1 1 d . . . . .
H47A H 0.612101 0.447964 0.564971 0.103 Uiso 1 1 calc R U . . .
H47B H 0.652062 0.437401 0.732028 0.103 Uiso 1 1 calc R U . . .
H47C H 0.699318 0.461548 0.624430 0.103 Uiso 1 1 calc R U . . .
C48 C 0.6760(4) 0.5335(3) 0.8396(10) 0.068(2) Uani 1 1 d . . . . .
H48A H 0.729529 0.531549 0.839120 0.102 Uiso 1 1 calc R U . . .
H48B H 0.665417 0.509438 0.913412 0.102 Uiso 1 1 calc R U . . .
H48C H 0.663411 0.569443 0.862318 0.102 Uiso 1 1 calc R U . . .
Cl1 Cl 0.8361(4) 0.0529(4) 0.0043(7) 0.299(5) Uani 1 1 d . . . . .
Cl2 Cl 0.9908(3) 0.0495(2) 0.1523(12) 0.326(6) Uani 1 1 d . . . . .
Cl3 Cl 0.8755(2) 0.0116(2) 0.2800(7) 0.216(3) Uani 1 1 d . . . . .
C49 C 0.8997(7) 0.0618(6) 0.175(3) 0.224(12) Uani 1 1 d . . . . .
H49 H 0.895052 0.097251 0.217003 0.269 Uiso 1 1 calc R U . . .

loop_
_atom_site_aniso_label
_atom_site_aniso_U_11
_atom_site_aniso_U_22
_atom_site_aniso_U_33
_atom_site_aniso_U_23
_atom_site_aniso_U_13
_atom_site_aniso_U_12
N1 0.100(5) 0.077(6) 0.131(9) -0.015(5) 0.060(5) -0.008(4)
N2 0.108(5) 0.060(5) 0.158(10) -0.022(5) 0.068(6) -0.002(4)
N3 0.098(4) 0.060(5) 0.114(8) -0.009(5) 0.060(5) -0.010(3)
C1 0.073(4) 0.068(6) 0.089(8) -0.006(5) 0.031(4) -0.007(4)
C2 0.086(5) 0.071(6) 0.101(9) -0.018(6) 0.046(5) -0.015(4)
C3 0.088(5) 0.059(5) 0.077(7) -0.014(5) 0.034(5) 0.000(4)
C4 0.070(4) 0.053(5) 0.064(6) 0.004(4) 0.032(4) -0.005(3)
C5 0.072(4) 0.060(5) 0.073(7) -0.007(5) 0.026(4) -0.005(3)
C6 0.081(4) 0.047(5) 0.077(7) -0.002(4) 0.025(4) -0.008(3)
C7 0.076(4) 0.038(4) 0.075(7) 0.012(4) 0.017(4) 0.001(3)
C8 0.064(4) 0.049(5) 0.072(6) 0.001(4) 0.022(4) 0.004(3)
C9 0.072(4) 0.053(5) 0.054(6) 0.004(4) 0.018(4) -0.001(3)
C10 0.055(3) 0.047(5) 0.064(6) 0.001(4) 0.022(3) 0.002(3)
C11 0.064(4) 0.038(4) 0.065(6) 0.012(4) 0.017(3) 0.000(3)
C12 0.061(3) 0.043(4) 0.051(5) 0.001(4) 0.020(3) -0.002(3)
C13 0.060(3) 0.042(4) 0.066(6) 0.010(4) 0.021(3) 0.000(3)
C14 0.060(3) 0.053(4) 0.057(6) 0.005(4) 0.020(3) -0.007(3)
C15 0.069(4) 0.053(5) 0.067(6) -0.001(4) 0.019(4) 0.012(3)
C16 0.066(4) 0.076(6) 0.095(8) 0.004(6) 0.031(4) -0.004(4)
C17 0.075(4) 0.060(5) 0.096(8) -0.006(5) 0.044(4) -0.002(4)
C18 0.066(4) 0.060(5) 0.068(6) -0.002(4) 0.021(4) -0.010(3)
C19 0.066(4) 0.047(5) 0.064(6) 0.010(4) 0.029(4) -0.001(3)
C20 0.065(4) 0.050(5) 0.084(7) 0.002(5) 0.024(4) -0.007(3)
C21 0.076(4) 0.051(5) 0.071(7) 0.000(4) 0.021(4) -0.006(3)
C22 0.078(4) 0.085(7) 0.056(6) 0.005(5) 0.026(4) -0.004(4)
C23 0.069(4) 0.059(6) 0.082(7) -0.004(5) 0.033(4) 0.004(4)
C24 0.063(4) 0.071(6) 0.083(7) -0.005(5) 0.027(4) 0.005(4)
C25 0.062(4) 0.080(7) 0.084(8) 0.003(5) 0.019(4) 0.001(4)
C26 0.065(4) 0.074(6) 0.076(7) -0.006(5) 0.019(4) -0.007(4)
C27 0.068(4) 0.069(6) 0.086(7) -0.017(5) 0.038(4) -0.007(4)
C28 0.066(4) 0.062(6) 0.105(9) -0.006(5) 0.026(4) 0.000(4)
C29 0.063(4) 0.066(6) 0.118(9) -0.007(6) 0.029(4) -0.003(4)
C30 0.067(4) 0.078(7) 0.089(8) -0.017(5) 0.036(4) -0.007(4)
C31 0.084(5) 0.046(5) 0.100(8) -0.013(5) 0.032(5) -0.005(4)
C32 0.087(5) 0.093(7) 0.121(10) -0.010(7) 0.046(6) -0.011(5)
C33 0.072(4) 0.076(5) 0.089(7) 0.000(5) 0.032(4) -0.002(4)
C34 0.132(7) 0.136(8) 0.137(9) -0.009(7) 0.042(6) -0.037(6)
C35 0.158(7) 0.130(8) 0.145(9) -0.009(7) 0.036(7) -0.073(6)
C36 0.132(7) 0.124(8) 0.116(8) -0.011(7) 0.027(6) -0.038(6)
C37 0.084(5) 0.095(6) 0.098(7) -0.020(5) 0.016(5) 0.000(4)
C38 0.075(5) 0.098(7) 0.115(10) -0.019(7) 0.029(5) 0.001(5)
C39 0.066(3) 0.044(4) 0.053(5) 0.000(4) 0.020(3) 0.001(3)
C40 0.064(3) 0.053(5) 0.060(6) 0.007(4) 0.024(3) -0.001(3)
C41 0.084(4) 0.045(4) 0.049(6) 0.004(4) 0.015(4) -0.001(3)
C42 0.080(4) 0.085(6) 0.062(7) 0.004(5) 0.017(4) -0.019(4)
C43 0.090(5) 0.067(6) 0.055(6) 0.002(5) 0.015(4) -0.010(4)
C44 0.056(3) 0.039(4) 0.069(6) 0.000(4) 0.022(3) -0.004(3)
C45 0.063(3) 0.046(4) 0.060(6) -0.002(4) 0.024(3) -0.006(3)
C46 0.055(3) 0.059(5) 0.052(6) 0.010(4) 0.017(3) -0.004(3)
C47 0.074(4) 0.045(5) 0.090(7) 0.002(5) 0.025(4) -0.005(3)
C48 0.079(4) 0.064(5) 0.061(6) 0.006(5) 0.016(4) -0.011(4)
Cl1 0.258(6) 0.516(13) 0.150(5) -0.106(7) 0.100(5) -0.197(7)
Cl2 0.168(4) 0.169(4) 0.673(17) 0.162(7) 0.163(6) 0.058(3)
Cl3 0.151(3) 0.228(5) 0.286(7) 0.091(5) 0.085(4) 0.051(3)
C49 0.096(7) 0.118(11) 0.47(4) -0.023(15) 0.100(13) -0.047(7)

loop_
_atom_type_symbol
_atom_type_description
_atom_type_scat_dispersion_real
_atom_type_scat_dispersion_imag
_atom_type_scat_source
C C 0.0181 0.0091 'International Tables Vol C Tables 4.2.6.8 and 6.1.1.4'
H H 0.0000 0.0000 'International Tables Vol C Tables 4.2.6.8 and 6.1.1.4'
N N 0.0311 0.0180 'International Tables Vol C Tables 4.2.6.8 and 6.1.1.4'
Cl Cl 0.3639 0.7018 'International Tables Vol C Tables 4.2.6.8 and 6.1.1.4'

loop_
_geom_angle_atom_site_label_1
_geom_angle_atom_site_label_2
_geom_angle_atom_site_label_3
_geom_angle
_geom_angle_site_symmetry_1
_geom_angle_site_symmetry_3
_geom_angle_publ_flag
N2 N1 C31 110.4(7) . . ?
N1 N2 N3 106.0(7) . . ?
C30 N3 N2 112.5(7) . . ?
C30 N3 C32 128.0(8) . . ?
N2 N3 C32 118.4(7) . . ?
C2 C1 C6 117.4(7) . . ?
C2 C1 C31 121.2(7) . 3_666 ?
C6 C1 C31 121.4(8) . 3_666 ?
C3 C2 C1 121.4(8) . . ?
C3 C2 H2 119.3 . . ?
C1 C2 H2 119.3 . . ?
C2 C3 C4 121.2(8) . . ?
C2 C3 H3 119.4 . . ?
C4 C3 H3 119.4 . . ?
C5 C4 C3 118.1(7) . . ?
C5 C4 C7 123.1(6) . . ?
C3 C4 C7 118.8(7) . . ?
C6 C5 C4 121.2(7) . . ?
C6 C5 H5 119.4 . . ?
C4 C5 H5 119.4 . . ?
C5 C6 C1 120.7(8) . . ?
C5 C6 H6 119.7 . . ?
C1 C6 H6 119.7 . . ?
C8 C7 C4 172.7(8) . . ?
C7 C8 C9 173.4(8) . . ?
C10 C9 C21 119.3(7) . . ?
C10 C9 C8 120.8(6) . . ?
C21 C9 C8 120.0(7) . . ?
C11 C10 C9 121.3(6) . . ?
C11 C10 H10 119.4 . . ?
C9 C10 H10 119.4 . . ?
C10 C11 C19 119.3(7) . . ?
C10 C11 C12 130.0(6) . . ?
C19 C11 C12 110.7(6) . . ?
C13 C12 C11 100.7(5) . . ?
C13 C12 C39 112.1(6) . . ?
C11 C12 C39 112.4(5) . . ?
C13 C12 C44 112.1(5) . . ?
C11 C12 C44 110.9(6) . . ?
C39 C12 C44 108.6(5) . . ?
C14 C13 C18 121.3(6) . . ?
C14 C13 C12 127.2(6) . . ?
C18 C13 C12 111.4(6) . . ?
C13 C14 C15 118.6(6) . . ?
C13 C14 H14 120.7 . . ?
C15 C14 H14 120.7 . . ?
C16 C15 C14 120.6(7) . . ?
C16 C15 C22 123.2(7) . . ?
C14 C15 C22 116.0(7) . . ?
C17 C16 C15 119.5(6) . . ?
C17 C16 H16 120.2 . . ?
C15 C16 H16 120.2 . . ?
C16 C17 C18 119.6(7) . . ?
C16 C17 H17 120.2 . . ?
C18 C17 H17 120.2 . . ?
C13 C18 C17 120.4(7) . . ?
C13 C18 C19 110.1(6) . . ?
C17 C18 C19 129.4(7) . . ?
C20 C19 C11 120.0(6) . . ?
C20 C19 C18 133.0(6) . . ?
C11 C19 C18 106.9(6) . . ?
C21 C20 C19 120.2(6) . . ?
C21 C20 H20 119.9 . . ?
C19 C20 H20 119.9 . . ?
C20 C21 C9 119.9(7) . . ?
C20 C21 H21 120.0 . . ?
C9 C21 H21 120.0 . . ?
C23 C22 C15 168.0(9) . . ?
C22 C23 C24 168.3(8) . . ?
C29 C24 C25 117.6(8) . . ?
C29 C24 C23 123.8(8) . . ?
C25 C24 C23 118.0(7) . . ?
C26 C25 C24 122.1(7) . . ?
C26 C25 H25 118.9 . . ?
C24 C25 H25 118.9 . . ?
C25 C26 C27 120.6(7) . . ?
C25 C26 H26 119.7 . . ?
C27 C26 H26 119.7 . . ?
C28 C27 C30 125.3(8) . . ?
C28 C27 C26 116.8(8) . . ?
C30 C27 C26 117.6(7) . . ?
C29 C28 C27 122.2(8) . . ?
C29 C28 H28 118.9 . . ?
C27 C28 H28 118.9 . . ?
C28 C29 C24 120.6(8) . . ?
C28 C29 H29 119.7 . . ?
C24 C29 H29 119.7 . . ?
N3 C30 C31 103.9(7) . . ?
N3 C30 C27 125.2(7) . . ?
C31 C30 C27 130.9(7) . . ?
N1 C31 C30 107.2(7) . . ?
N1 C31 C1 121.6(8) . 3_666 ?
C30 C31 C1 130.9(7) . 3_666 ?
N3 C32 C33 113.7(9) . . ?
N3 C32 H32A 108.8 . . ?
C33 C32 H32A 108.8 . . ?
N3 C32 H32B 108.8 . . ?
C33 C32 H32B 108.8 . . ?
H32A C32 H32B 107.7 . . ?
C34 C33 C38 117.2(10) . . ?
C34 C33 C32 123.2(11) . . ?
C38 C33 C32 119.5(9) . . ?
C33 C34 C35 125.5(14) . . ?
C33 C34 H34 117.3 . . ?
C35 C34 H34 117.3 . . ?
C36 C35 C34 113.6(12) . . ?
C36 C35 H35 123.2 . . ?
C34 C35 H35 123.2 . . ?
C37 C36 C35 120.3(11) . . ?
C37 C36 H36 119.8 . . ?
C35 C36 H36 119.8 . . ?
C38 C37 C36 120.0(12) . . ?
C38 C37 H37 120.0 . . ?
C36 C37 H37 120.0 . . ?
C37 C38 C33 122.5(11) . . ?
C37 C38 H38 118.7 . . ?
C33 C38 H38 118.7 . . ?
C40 C39 C12 115.7(6) . . ?
C40 C39 H39A 108.4 . . ?
C12 C39 H39A 108.4 . . ?
C40 C39 H39B 108.4 . . ?
C12 C39 H39B 108.4 . . ?
H39A C39 H39B 107.4 . . ?
C41 C40 C39 114.5(6) . . ?
C41 C40 H40A 108.6 . . ?
C39 C40 H40A 108.6 . . ?
C41 C40 H40B 108.6 . . ?
C39 C40 H40B 108.6 . . ?
H40A C40 H40B 107.6 . . ?
C43 C41 C42 109.9(6) . . ?
C43 C41 C40 110.9(6) . . ?
C42 C41 C40 111.0(7) . . ?
C43 C41 H41 108.3 . . ?
C42 C41 H41 108.3 . . ?
C40 C41 H41 108.3 . . ?
C41 C42 H42A 109.5 . . ?
C41 C42 H42B 109.5 . . ?
H42A C42 H42B 109.5 . . ?
C41 C42 H42C 109.5 . . ?
H42A C42 H42C 109.5 . . ?
H42B C42 H42C 109.5 . . ?
C41 C43 H43A 109.5 . . ?
C41 C43 H43B 109.5 . . ?
H43A C43 H43B 109.5 . . ?
C41 C43 H43C 109.5 . . ?
H43A C43 H43C 109.5 . . ?
H43B C43 H43C 109.5 . . ?
C45 C44 C12 115.8(5) . . ?
C45 C44 H44A 108.3 . . ?
C12 C44 H44A 108.3 . . ?
C45 C44 H44B 108.3 . . ?
C12 C44 H44B 108.3 . . ?
H44A C44 H44B 107.4 . . ?
C46 C45 C44 114.1(5) . . ?
C46 C45 H45A 108.7 . . ?
C44 C45 H45A 108.7 . . ?
C46 C45 H45B 108.7 . . ?
C44 C45 H45B 108.7 . . ?
H45A C45 H45B 107.6 . . ?
C45 C46 C48 111.8(6) . . ?
C45 C46 C47 111.8(6) . . ?
C48 C46 C47 110.1(6) . . ?
C45 C46 H46 107.7 . . ?
C48 C46 H46 107.7 . . ?
C47 C46 H46 107.7 . . ?
C46 C47 H47A 109.5 . . ?
C46 C47 H47B 109.5 . . ?
H47A C47 H47B 109.5 . . ?
C46 C47 H47C 109.5 . . ?
H47A C47 H47C 109.5 . . ?
H47B C47 H47C 109.5 . . ?
C46 C48 H48A 109.5 . . ?
C46 C48 H48B 109.5 . . ?
H48A C48 H48B 109.5 . . ?
C46 C48 H48C 109.5 . . ?
H48A C48 H48C 109.5 . . ?
H48B C48 H48C 109.5 . . ?
Cl3 C49 Cl2 108.2(10) . . ?
Cl3 C49 Cl1 103.1(7) . . ?
Cl2 C49 Cl1 108.1(13) . . ?
Cl3 C49 H49 112.3 . . ?
Cl2 C49 H49 112.3 . . ?
Cl1 C49 H49 112.3 . . ?

loop_
_geom_bond_atom_site_label_1
_geom_bond_atom_site_label_2
_geom_bond_distance
_geom_bond_site_symmetry_2
_geom_bond_publ_flag
N1 N2 1.319(10) . ?
N1 C31 1.346(10) . ?
N2 N3 1.342(9) . ?
N3 C30 1.334(10) . ?
N3 C32 1.467(11) . ?
C1 C2 1.415(12) . ?
C1 C6 1.415(10) . ?
C1 C31 1.448(11) 3_666 ?
C2 C3 1.353(11) . ?
C2 H2 0.9500 . ?
C3 C4 1.409(10) . ?
C3 H3 0.9500 . ?
C4 C5 1.396(11) . ?
C4 C7 1.450(11) . ?
C5 C6 1.375(10) . ?
C5 H5 0.9500 . ?
C6 H6 0.9500 . ?
C7 C8 1.184(10) . ?
C8 C9 1.441(11) . ?
C9 C10 1.391(10) . ?
C9 C21 1.429(10) . ?
C10 C11 1.368(9) . ?
C10 H10 0.9500 . ?
C11 C19 1.428(9) . ?
C11 C12 1.534(10) . ?
C12 C13 1.531(9) . ?
C12 C39 1.547(10) . ?
C12 C44 1.558(10) . ?
C13 C14 1.370(10) . ?
C13 C18 1.371(10) . ?
C14 C15 1.398(10) . ?
C14 H14 0.9500 . ?
C15 C16 1.394(11) . ?
C15 C22 1.462(11) . ?
C16 C17 1.379(10) . ?
C16 H16 0.9500 . ?
C17 C18 1.387(9) . ?
C17 H17 0.9500 . ?
C18 C19 1.474(10) . ?
C19 C20 1.396(10) . ?
C20 C21 1.374(10) . ?
C20 H20 0.9500 . ?
C21 H21 0.9500 . ?
C22 C23 1.202(11) . ?
C23 C24 1.417(12) . ?
C24 C29 1.402(11) . ?
C24 C25 1.409(11) . ?
C25 C26 1.360(11) . ?
C25 H25 0.9500 . ?
C26 C27 1.423(11) . ?
C26 H26 0.9500 . ?
C27 C28 1.412(11) . ?
C27 C30 1.414(12) . ?
C28 C29 1.368(11) . ?
C28 H28 0.9500 . ?
C29 H29 0.9500 . ?
C30 C31 1.405(11) . ?
C32 C33 1.500(12) . ?
C32 H32A 0.9900 . ?
C32 H32B 0.9900 . ?
C33 C34 1.308(14) . ?
C33 C38 1.380(14) . ?
C34 C35 1.440(16) . ?
C34 H34 0.9500 . ?
C35 C36 1.439(18) . ?
C35 H35 0.9500 . ?
C36 C37 1.358(15) . ?
C36 H36 0.9500 . ?
C37 C38 1.358(12) . ?
C37 H37 0.9500 . ?
C38 H38 0.9500 . ?
C39 C40 1.535(10) . ?
C39 H39A 0.9900 . ?
C39 H39B 0.9900 . ?
C40 C41 1.526(10) . ?
C40 H40A 0.9900 . ?
C40 H40B 0.9900 . ?
C41 C43 1.514(11) . ?
C41 C42 1.521(10) . ?
C41 H41 1.0000 . ?
C42 H42A 0.9800 . ?
C42 H42B 0.9800 . ?
C42 H42C 0.9800 . ?
C43 H43A 0.9800 . ?
C43 H43B 0.9800 . ?
C43 H43C 0.9800 . ?
C44 C45 1.528(10) . ?
C44 H44A 0.9900 . ?
C44 H44B 0.9900 . ?
C45 C46 1.525(10) . ?
C45 H45A 0.9900 . ?
C45 H45B 0.9900 . ?
C46 C48 1.538(10) . ?
C46 C47 1.574(10) . ?
C46 H46 1.0000 . ?
C47 H47A 0.9800 . ?
C47 H47B 0.9800 . ?
C47 H47C 0.9800 . ?
C48 H48A 0.9800 . ?
C48 H48B 0.9800 . ?
C48 H48C 0.9800 . ?
Cl1 C49 1.77(2) . ?
Cl2 C49 1.753(13) . ?
Cl3 C49 1.738(19) . ?
C49 H49 1.0000 . ?

loop_
_geom_torsion_atom_site_label_1
_geom_torsion_atom_site_label_2
_geom_torsion_atom_site_label_3
_geom_torsion_atom_site_label_4
_geom_torsion
_geom_torsion_site_symmetry_1
_geom_torsion_site_symmetry_2
_geom_torsion_site_symmetry_3
_geom_torsion_site_symmetry_4
_geom_torsion_publ_flag
C31 N1 N2 N3 -0.2(12) . . . . ?
N1 N2 N3 C30 -1.7(12) . . . . ?
N1 N2 N3 C32 -170.6(9) . . . . ?
C6 C1 C2 C3 2.3(15) . . . . ?
C31 C1 C2 C3 -177.7(9) 3_666 . . . ?
C1 C2 C3 C4 -1.4(15) . . . . ?
C2 C3 C4 C5 1.0(13) . . . . ?
C2 C3 C4 C7 -179.6(8) . . . . ?
C3 C4 C5 C6 -1.7(13) . . . . ?
C7 C4 C5 C6 178.9(8) . . . . ?
C4 C5 C6 C1 2.8(13) . . . . ?
C2 C1 C6 C5 -3.0(14) . . . . ?
C31 C1 C6 C5 177.0(8) 3_666 . . . ?
C21 C9 C10 C11 2.2(12) . . . . ?
C8 C9 C10 C11 -177.8(7) . . . . ?
C9 C10 C11 C19 -1.7(11) . . . . ?
C9 C10 C11 C12 177.1(7) . . . . ?
C10 C11 C12 C13 -175.8(8) . . . . ?
C19 C11 C12 C13 3.2(8) . . . . ?
C10 C11 C12 C39 64.8(10) . . . . ?
C19 C11 C12 C39 -116.3(7) . . . . ?
C10 C11 C12 C44 -57.0(10) . . . . ?
C19 C11 C12 C44 122.0(6) . . . . ?
C11 C12 C13 C14 176.4(8) . . . . ?
C39 C12 C13 C14 -63.9(10) . . . . ?
C44 C12 C13 C14 58.4(10) . . . . ?
C11 C12 C13 C18 -3.7(9) . . . . ?
C39 C12 C13 C18 116.0(7) . . . . ?
C44 C12 C13 C18 -121.7(7) . . . . ?
C18 C13 C14 C15 0.7(12) . . . . ?
C12 C13 C14 C15 -179.4(7) . . . . ?
C13 C14 C15 C16 0.6(12) . . . . ?
C13 C14 C15 C22 176.6(8) . . . . ?
C14 C15 C16 C17 -0.9(14) . . . . ?
C22 C15 C16 C17 -176.6(9) . . . . ?
C15 C16 C17 C18 -0.1(14) . . . . ?
C14 C13 C18 C17 -1.7(13) . . . . ?
C12 C13 C18 C17 178.4(8) . . . . ?
C14 C13 C18 C19 -177.1(7) . . . . ?
C12 C13 C18 C19 3.0(9) . . . . ?
C16 C17 C18 C13 1.3(14) . . . . ?
C16 C17 C18 C19 175.8(9) . . . . ?
C10 C11 C19 C20 -0.1(11) . . . . ?
C12 C11 C19 C20 -179.1(7) . . . . ?
C10 C11 C19 C18 177.4(7) . . . . ?
C12 C11 C19 C18 -1.7(9) . . . . ?
C13 C18 C19 C20 176.2(9) . . . . ?
C17 C18 C19 C20 1.3(16) . . . . ?
C13 C18 C19 C11 -0.8(9) . . . . ?
C17 C18 C19 C11 -175.7(9) . . . . ?
C11 C19 C20 C21 1.3(12) . . . . ?
C18 C19 C20 C21 -175.3(8) . . . . ?
C19 C20 C21 C9 -0.9(12) . . . . ?
C10 C9 C21 C20 -0.9(12) . . . . ?
C8 C9 C21 C20 179.2(7) . . . . ?
C16 C15 C22 C23 148(4) . . . . ?
C14 C15 C22 C23 -28(5) . . . . ?
C15 C22 C23 C24 12(9) . . . . ?
C22 C23 C24 C29 -125(5) . . . . ?
C22 C23 C24 C25 46(5) . . . . ?
C29 C24 C25 C26 0.5(15) . . . . ?
C23 C24 C25 C26 -171.2(9) . . . . ?
C24 C25 C26 C27 0.2(15) . . . . ?
C25 C26 C27 C28 0.0(14) . . . . ?
C25 C26 C27 C30 175.0(9) . . . . ?
C30 C27 C28 C29 -175.5(10) . . . . ?
C26 C27 C28 C29 -0.9(15) . . . . ?
C27 C28 C29 C24 1.6(16) . . . . ?
C25 C24 C29 C28 -1.4(15) . . . . ?
C23 C24 C29 C28 169.7(10) . . . . ?
N2 N3 C30 C31 2.8(11) . . . . ?
C32 N3 C30 C31 170.3(9) . . . . ?
N2 N3 C30 C27 -178.6(9) . . . . ?
C32 N3 C30 C27 -11.1(16) . . . . ?
C28 C27 C30 N3 -57.2(15) . . . . ?
C26 C27 C30 N3 128.2(9) . . . . ?
C28 C27 C30 C31 121.0(11) . . . . ?
C26 C27 C30 C31 -53.6(15) . . . . ?
N2 N1 C31 C30 1.9(11) . . . . ?
N2 N1 C31 C1 176.4(9) . . . 3_666 ?
N3 C30 C31 N1 -2.8(10) . . . . ?
C27 C30 C31 N1 178.8(10) . . . . ?
N3 C30 C31 C1 -176.6(9) . . . 3_666 ?
C27 C30 C31 C1 4.9(17) . . . 3_666 ?
C30 N3 C32 C33 84.3(12) . . . . ?
N2 N3 C32 C33 -108.8(10) . . . . ?
N3 C32 C33 C34 -142.6(10) . . . . ?
N3 C32 C33 C38 40.4(12) . . . . ?
C38 C33 C34 C35 0.4(19) . . . . ?
C32 C33 C34 C35 -176.7(12) . . . . ?
C33 C34 C35 C36 0(2) . . . . ?
C34 C35 C36 C37 -6(2) . . . . ?
C35 C36 C37 C38 11.1(18) . . . . ?
C36 C37 C38 C33 -10.5(15) . . . . ?
C34 C33 C38 C37 4.6(15) . . . . ?
C32 C33 C38 C37 -178.2(9) . . . . ?
C13 C12 C39 C40 -54.6(8) . . . . ?
C11 C12 C39 C40 58.0(8) . . . . ?
C44 C12 C39 C40 -178.9(6) . . . . ?
C12 C39 C40 C41 171.5(6) . . . . ?
C39 C40 C41 C43 -170.0(6) . . . . ?
C39 C40 C41 C42 67.5(8) . . . . ?
C13 C12 C44 C45 56.2(8) . . . . ?
C11 C12 C44 C45 -55.5(7) . . . . ?
C39 C12 C44 C45 -179.5(6) . . . . ?
C12 C44 C45 C46 176.6(6) . . . . ?
C44 C45 C46 C48 -171.0(6) . . . . ?
C44 C45 C46 C47 65.2(7) . . . . ?
